data_7059701
loop_
_publ_author_name
'Kumari, Kavita'
'Kumar, Saurabh'
'Singh, Krishna Nand'
'Drew, Michael G. B.'
'Singh, Nanhai'

_publ_section_title
;
 Synthesis and characterization of new square planar heteroleptic cationic
 complexes [Ni(ii) \b-oxodithioester-dppe]+; their use as a catalyst for
 Chan--Lam coupling
;
_journal_issue 28
_journal_name_full 'New Journal of Chemistry'
_journal_page_first 12143
_journal_page_last 12153
_journal_paper_doi 10.1039/D0NJ01139H
_journal_volume 44
_journal_year 2020
_chemical_formula_sum 'C37 H35 F6 Ni O2 P3 S2'
_chemical_formula_weight 841.39
_space_group_crystal_system monoclinic
_space_group_IT_number 14
_space_group_name_Hall '-P 2ybc'
_space_group_name_H-M_alt 'P 1 21/c 1'
_atom_sites_solution_hydrogens geom
_audit_creation_method SHELXL-2016/6
_audit_update_record
;
2020-05-08 deposited with the CCDC.	2020-06-15 downloaded from the CCDC.
;
_cell_angle_alpha 90
_cell_angle_beta 98.9310(10)
_cell_angle_gamma 90
_cell_formula_units_Z 4
_cell_length_a 10.9357(4)
_cell_length_b 12.1613(5)
_cell_length_c 28.0623(12)
_cell_measurement_reflns_used 53139
_cell_measurement_temperature 100(2)
_cell_measurement_theta_max 28.377
_cell_measurement_theta_min 2.707
_cell_volume 3686.8(3)
_computing_molecular_graphics PLATON(Spek,2004)
_computing_publication_material 'SHELXL-2016/6, PLATON, WINGX (Ferrugia, 2012)'
_computing_structure_refinement 'SHELXL-2016/6 (Sheldrick, 2016)'
_computing_structure_solution 'SHELXS-97 (Sheldrick, 2008)'
_diffrn_ambient_temperature 100(2)
_diffrn_measured_fraction_theta_full 0.998
_diffrn_measured_fraction_theta_max 0.996
_diffrn_measurement_device_type 'Bruker D8 Quest SCM diffactomer'
_diffrn_radiation_type MoK\a
_diffrn_radiation_wavelength 0.71073
_diffrn_reflns_av_R_equivalents 0.0692
_diffrn_reflns_av_unetI/netI 0.0523
_diffrn_reflns_Laue_measured_fraction_full 0.998
_diffrn_reflns_Laue_measured_fraction_max 0.996
_diffrn_reflns_limit_h_max 14
_diffrn_reflns_limit_h_min -14
_diffrn_reflns_limit_k_max 16
_diffrn_reflns_limit_k_min -16
_diffrn_reflns_limit_l_max 37
_diffrn_reflns_limit_l_min -37
_diffrn_reflns_number 53139
_diffrn_reflns_point_group_measured_fraction_full 0.998
_diffrn_reflns_point_group_measured_fraction_max 0.996
_diffrn_reflns_theta_full 25.242
_diffrn_reflns_theta_max 28.377
_diffrn_reflns_theta_min 2.707
_exptl_absorpt_coefficient_mu 0.834
_exptl_absorpt_correction_T_max 1.000
_exptl_absorpt_correction_T_min 0.917
_exptl_absorpt_correction_type empirical
_exptl_absorpt_process_details SADABS
_exptl_crystal_colour black
_exptl_crystal_density_diffrn 1.516
_exptl_crystal_description block
_exptl_crystal_F_000 1728
_exptl_crystal_size_max 0.23
_exptl_crystal_size_mid 0.19
_exptl_crystal_size_min 0.17
_refine_diff_density_max 0.886
_refine_diff_density_min -0.771
_refine_diff_density_rms 0.102
_refine_ls_extinction_method none
_refine_ls_goodness_of_fit_ref 1.068
_refine_ls_hydrogen_treatment constr
_refine_ls_matrix_type full
_refine_ls_number_parameters 462
_refine_ls_number_reflns 9207
_refine_ls_number_restraints 0
_refine_ls_restrained_S_all 1.068
_refine_ls_R_factor_all 0.0908
_refine_ls_R_factor_gt 0.0649
_refine_ls_shift/su_max 0.001
_refine_ls_shift/su_mean 0.000
_refine_ls_structure_factor_coef Fsqd
_refine_ls_weighting_details 'w=1/[\s^2^(Fo^2^)+(0.0126P)^2^+15.7389P] where P=(Fo^2^+2Fc^2^)/3'
_refine_ls_weighting_scheme calc
_refine_ls_wR_factor_gt 0.1120
_refine_ls_wR_factor_ref 0.1242
_reflns_Friedel_coverage 0.000
_reflns_number_gt 7110
_reflns_number_total 9207
_reflns_threshold_expression 'I > 2\s(I)'
_cod_data_source_file d0nj01139h2.cif
_cod_data_source_block 2
_cod_depositor_comments
;Adding full bibliography for 7059700--7059703.cif.

 Adding full bibliography for 7059700--7059703.cif.
;
_cod_original_sg_symbol_H-M 'P 21/c'
_cod_database_code 7059701
_shelx_shelxl_version_number 2016/6
_shelx_space_group_comment
;
The symmetry employed for this shelxl refinement is uniquely defined
by the following loop, which should always be used as a source of
symmetry information in preference to the above space-group names.
They are only intended as comments.
;

loop_
_space_group_symop_operation_xyz
'x, y, z'
'-x, y+1/2, -z+1/2'
'-x, -y, -z'
'x, -y-1/2, z-1/2'

loop_
_atom_site_label
_atom_site_type_symbol
_atom_site_fract_x
_atom_site_fract_y
_atom_site_fract_z
_atom_site_U_iso_or_equiv
_atom_site_adp_type
_atom_site_occupancy
_atom_site_site_symmetry_order
_atom_site_calc_flag
_atom_site_refinement_flags_posn
_atom_site_refinement_flags_adp
_atom_site_refinement_flags_occupancy
_atom_site_disorder_assembly
_atom_site_disorder_group
Ni1 Ni 0.35478(4) 0.28310(4) 0.64643(2) 0.01484(10) Uani 1 1 d . . . . .
O11 O 0.3739(2) 0.3916(2) 0.60115(9) 0.0217(5) Uani 1 1 d . . . . .
C12 C 0.4662(3) 0.4503(3) 0.59344(13) 0.0227(8) Uani 1 1 d . . . . .
C13 C 0.5873(3) 0.4403(3) 0.61829(15) 0.0256(8) Uani 1 1 d . . . . .
H13 H 0.647061 0.485240 0.608102 0.031 Uiso 1 1 calc R U . . .
C14 C 0.6266(3) 0.3704(3) 0.65640(14) 0.0221(7) Uani 1 1 d . . . . .
S15 S 0.54322(7) 0.27532(7) 0.68197(3) 0.01899(18) Uani 1 1 d . . . . .
S16 S 0.78259(9) 0.38566(9) 0.68129(4) 0.0338(3) Uani 1 1 d . . . . .
C17 C 0.8096(3) 0.2869(4) 0.72939(15) 0.0312(9) Uani 1 1 d . . . . .
H17A H 0.752153 0.299226 0.751476 0.047 Uiso 1 1 calc R U . . .
H17B H 0.892634 0.294786 0.746107 0.047 Uiso 1 1 calc R U . . .
H17C H 0.798400 0.214055 0.716308 0.047 Uiso 1 1 calc R U . . .
C21 C 0.4349(3) 0.5353(3) 0.55533(14) 0.0246(8) Uani 1 1 d . . . . .
C22 C 0.3194(4) 0.5298(3) 0.52552(15) 0.0299(9) Uani 1 1 d . . . . .
H22 H 0.266582 0.471463 0.529104 0.036 Uiso 1 1 calc R U . . .
C23 C 0.2824(4) 0.6089(4) 0.49104(16) 0.0336(9) Uani 1 1 d . . . . .
H23 H 0.205525 0.603682 0.471616 0.040 Uiso 1 1 calc R U . . .
C24 C 0.3603(4) 0.6960(3) 0.48555(14) 0.0288(9) Uani 1 1 d . . . . .
C25 C 0.4751(4) 0.7042(3) 0.51368(14) 0.0286(9) Uani 1 1 d . . . . .
H25 H 0.527636 0.762498 0.509762 0.034 Uiso 1 1 calc R U . . .
C26 C 0.5113(4) 0.6217(3) 0.54869(14) 0.0279(8) Uani 1 1 d . . . . .
H26 H 0.588850 0.626132 0.567660 0.033 Uiso 1 1 calc R U . . .
O27 O 0.3137(3) 0.7719(2) 0.45128(11) 0.0370(7) Uani 1 1 d . . . . .
C28 C 0.3912(5) 0.8587(4) 0.44208(18) 0.0453(12) Uani 1 1 d . . . . .
H28A H 0.413380 0.901467 0.470883 0.068 Uiso 1 1 calc R U . . .
H28B H 0.348576 0.904544 0.416996 0.068 Uiso 1 1 calc R U . . .
H28C H 0.464750 0.829556 0.432056 0.068 Uiso 1 1 calc R U . . .
C31 C 0.4179(3) 0.1217(3) 0.74535(12) 0.0158(6) Uani 1 1 d . . . . .
C32 C 0.5115(3) 0.0450(3) 0.74646(13) 0.0211(7) Uani 1 1 d . . . . .
H32 H 0.512354 -0.002779 0.720622 0.025 Uiso 1 1 calc R U . . .
C33 C 0.6042(3) 0.0393(3) 0.78614(14) 0.0249(8) Uani 1 1 d . . . . .
H33 H 0.667546 -0.011918 0.786644 0.030 Uiso 1 1 calc R U . . .
C34 C 0.6031(4) 0.1086(3) 0.82474(13) 0.0271(8) Uani 1 1 d . . . . .
H34 H 0.666384 0.105370 0.850998 0.032 Uiso 1 1 calc R U . . .
C35 C 0.5077(4) 0.1829(4) 0.82431(14) 0.0331(10) Uani 1 1 d . . . . .
H35 H 0.505766 0.228355 0.850820 0.040 Uiso 1 1 calc R U . . .
C36 C 0.4152(4) 0.1905(3) 0.78500(13) 0.0276(9) Uani 1 1 d . . . . .
H36 H 0.351426 0.241202 0.784916 0.033 Uiso 1 1 calc R U . . .
C41 C 0.3013(3) 0.0237(3) 0.65498(12) 0.0173(7) Uani 1 1 d . . . . .
C42 C 0.3848(4) 0.0082(3) 0.62323(15) 0.0328(10) Uani 1 1 d . . . . .
H42 H 0.445257 0.060932 0.620937 0.039 Uiso 1 1 calc R U . . .
C43 C 0.3789(5) -0.0855(4) 0.59485(16) 0.0409(11) Uani 1 1 d . . . . .
H43 H 0.435578 -0.095754 0.573729 0.049 Uiso 1 1 calc R U . . .
C44 C 0.2892(4) -0.1634(3) 0.59790(14) 0.0324(9) Uani 1 1 d . . . . .
H44 H 0.284586 -0.225703 0.578481 0.039 Uiso 1 1 calc R U . . .
C45 C 0.2065(4) -0.1494(3) 0.62953(15) 0.0314(9) Uani 1 1 d . . . . .
H45 H 0.146508 -0.202553 0.631717 0.038 Uiso 1 1 calc R U . . .
C46 C 0.2123(3) -0.0562(3) 0.65822(14) 0.0240(8) Uani 1 1 d . . . . .
H46 H 0.156420 -0.047145 0.679726 0.029 Uiso 1 1 calc R U . . .
C51 C 0.1119(3) 0.2265(3) 0.56001(12) 0.0195(7) Uani 1 1 d . . . . .
C52 C 0.1998(4) 0.2142(3) 0.52946(14) 0.0266(8) Uani 1 1 d . . . . .
H52 H 0.280835 0.237169 0.539411 0.032 Uiso 1 1 calc R U . . .
C53 C 0.1665(4) 0.1675(4) 0.48405(15) 0.0355(10) Uani 1 1 d . . . . .
H53 H 0.225283 0.159159 0.463685 0.043 Uiso 1 1 calc R U . . .
C54 C 0.0462(4) 0.1336(3) 0.46920(15) 0.0376(11) Uani 1 1 d . . . . .
H54 H 0.024012 0.102351 0.438839 0.045 Uiso 1 1 calc R U . . .
C55 C -0.0413(4) 0.1461(3) 0.49936(15) 0.0329(9) Uani 1 1 d . . . . .
H55 H -0.122106 0.122660 0.489298 0.039 Uiso 1 1 calc R U . . .
C56 C -0.0094(4) 0.1931(3) 0.54444(14) 0.0286(9) Uani 1 1 d . . . . .
H56 H -0.069106 0.202437 0.564360 0.034 Uiso 1 1 calc R U . . .
C61 C 0.0836(3) 0.4187(3) 0.61863(13) 0.0189(7) Uani 1 1 d . . . . .
C62 C 0.0752(3) 0.4717(3) 0.66215(13) 0.0198(7) Uani 1 1 d . . . . .
H62 H 0.107065 0.437995 0.691180 0.024 Uiso 1 1 calc R U . . .
C63 C 0.0198(3) 0.5743(3) 0.66245(15) 0.0255(8) Uani 1 1 d . . . . .
H63 H 0.014754 0.609153 0.691573 0.031 Uiso 1 1 calc R U . . .
C64 C -0.0279(4) 0.6245(3) 0.61946(15) 0.0286(9) Uani 1 1 d . . . . .
H64 H -0.066889 0.692368 0.619609 0.034 Uiso 1 1 calc R U . . .
C65 C -0.0176(4) 0.5739(3) 0.57622(15) 0.0321(9) Uani 1 1 d . . . . .
H65 H -0.047609 0.608808 0.547287 0.039 Uiso 1 1 calc R U . . .
C66 C 0.0376(4) 0.4704(3) 0.57574(14) 0.0273(8) Uani 1 1 d . . . . .
H66 H 0.043395 0.436233 0.546522 0.033 Uiso 1 1 calc R U . . .
P1 P 0.31149(8) 0.14814(7) 0.69084(3) 0.01398(17) Uani 1 1 d . . . . .
C2 C 0.1579(3) 0.1730(3) 0.70619(13) 0.0194(7) Uani 1 1 d . . . . .
H2A H 0.128961 0.108397 0.721395 0.023 Uiso 1 1 calc R U . . .
H2B H 0.160312 0.234272 0.728430 0.023 Uiso 1 1 calc R U . . .
C3 C 0.0713(3) 0.1990(3) 0.65926(13) 0.0187(7) Uani 1 1 d . . . . .
H3A H -0.000629 0.238677 0.666405 0.022 Uiso 1 1 calc R U . . .
H3B H 0.043280 0.131222 0.642927 0.022 Uiso 1 1 calc R U . . .
P4 P 0.15445(8) 0.28336(7) 0.61988(3) 0.01581(17) Uani 1 1 d . . . . .
P7 P 0.16712(9) 0.43579(8) 0.82461(3) 0.02054(19) Uani 1 1 d . . . . .
F71 F 0.0723(3) 0.3384(3) 0.81554(13) 0.0872(14) Uani 1 1 d . . . . .
F72 F 0.2609(2) 0.3608(2) 0.85909(9) 0.0455(7) Uani 1 1 d . . . . .
F73 F 0.2262(3) 0.3997(2) 0.77877(9) 0.0475(7) Uani 1 1 d . . . . .
F74 F 0.2631(3) 0.5342(3) 0.83243(11) 0.0717(11) Uani 1 1 d . . . . .
F75 F 0.0724(3) 0.5118(3) 0.78966(10) 0.0520(8) Uani 1 1 d . . . . .
F76 F 0.1076(3) 0.4745(3) 0.86955(11) 0.0807(13) Uani 1 1 d . . . . .

loop_
_atom_site_aniso_label
_atom_site_aniso_U_11
_atom_site_aniso_U_22
_atom_site_aniso_U_33
_atom_site_aniso_U_23
_atom_site_aniso_U_13
_atom_site_aniso_U_12
Ni1 0.01215(19) 0.0145(2) 0.0176(2) 0.00094(17) 0.00155(16) -0.00075(16)
O11 0.0199(12) 0.0216(13) 0.0242(13) 0.0023(10) 0.0054(10) -0.0012(10)
C12 0.0272(19) 0.0170(17) 0.0258(19) 0.0014(14) 0.0097(16) 0.0026(15)
C13 0.0197(17) 0.0206(18) 0.039(2) 0.0078(16) 0.0113(16) -0.0018(15)
C14 0.0150(16) 0.0178(17) 0.034(2) 0.0006(15) 0.0061(15) 0.0000(13)
S15 0.0128(4) 0.0176(4) 0.0258(4) 0.0035(3) 0.0007(3) -0.0026(3)
S16 0.0138(4) 0.0285(5) 0.0581(7) 0.0071(5) 0.0028(4) -0.0037(4)
C17 0.0184(18) 0.038(2) 0.035(2) -0.0056(19) -0.0019(16) -0.0005(17)
C21 0.0271(19) 0.0223(18) 0.028(2) 0.0038(15) 0.0143(16) 0.0030(15)
C22 0.028(2) 0.027(2) 0.036(2) 0.0099(17) 0.0064(18) -0.0008(16)
C23 0.029(2) 0.032(2) 0.039(2) 0.0087(19) 0.0020(18) 0.0012(18)
C24 0.031(2) 0.029(2) 0.029(2) 0.0036(16) 0.0117(17) 0.0058(16)
C25 0.031(2) 0.026(2) 0.034(2) 0.0036(17) 0.0178(17) -0.0038(16)
C26 0.0262(19) 0.032(2) 0.028(2) 0.0006(17) 0.0096(16) 0.0016(16)
O27 0.0361(16) 0.0346(17) 0.0417(17) 0.0162(14) 0.0106(14) 0.0055(13)
C28 0.051(3) 0.039(3) 0.049(3) 0.022(2) 0.015(2) 0.001(2)
C31 0.0156(15) 0.0165(16) 0.0150(15) 0.0009(13) 0.0013(13) -0.0020(13)
C32 0.0214(17) 0.0188(17) 0.0234(18) -0.0009(14) 0.0041(14) 0.0013(14)
C33 0.0199(17) 0.0255(19) 0.029(2) 0.0080(16) 0.0033(15) 0.0056(15)
C34 0.0241(19) 0.035(2) 0.0196(18) 0.0042(16) -0.0043(15) 0.0013(16)
C35 0.036(2) 0.041(2) 0.0196(19) -0.0107(17) -0.0034(17) 0.0090(19)
C36 0.0264(19) 0.033(2) 0.0223(19) -0.0074(16) -0.0010(16) 0.0087(16)
C41 0.0183(16) 0.0181(16) 0.0147(16) -0.0027(13) 0.0000(13) -0.0010(13)
C42 0.050(3) 0.022(2) 0.030(2) -0.0047(16) 0.020(2) -0.0110(18)
C43 0.066(3) 0.030(2) 0.032(2) -0.0086(19) 0.024(2) -0.003(2)
C44 0.049(3) 0.0191(19) 0.025(2) -0.0088(16) -0.0058(18) 0.0007(18)
C45 0.029(2) 0.0192(18) 0.042(2) -0.0051(17) -0.0080(18) -0.0052(16)
C46 0.0178(17) 0.0198(18) 0.034(2) -0.0015(16) 0.0020(15) -0.0018(14)
C51 0.0239(17) 0.0156(16) 0.0168(16) -0.0021(13) -0.0037(14) 0.0024(14)
C52 0.0245(18) 0.027(2) 0.0272(19) -0.0035(16) 0.0017(16) 0.0043(16)
C53 0.047(3) 0.036(2) 0.023(2) -0.0052(18) 0.0065(19) 0.016(2)
C54 0.059(3) 0.027(2) 0.021(2) -0.0051(17) -0.011(2) 0.005(2)
C55 0.038(2) 0.029(2) 0.028(2) -0.0030(17) -0.0077(18) -0.0071(18)
C56 0.029(2) 0.029(2) 0.0247(19) 0.0011(16) -0.0048(16) -0.0011(16)
C61 0.0112(15) 0.0191(17) 0.0253(18) -0.0022(14) -0.0004(13) 0.0003(13)
C62 0.0156(16) 0.0202(17) 0.0232(18) -0.0023(14) 0.0021(14) -0.0044(13)
C63 0.0217(18) 0.0217(18) 0.035(2) -0.0084(16) 0.0091(16) -0.0046(15)
C64 0.0256(19) 0.0176(18) 0.042(2) -0.0046(16) 0.0033(17) 0.0023(15)
C65 0.039(2) 0.022(2) 0.031(2) -0.0008(17) -0.0053(18) 0.0082(17)
C66 0.033(2) 0.0232(19) 0.0231(19) -0.0037(15) -0.0027(16) 0.0076(16)
P1 0.0125(4) 0.0145(4) 0.0146(4) -0.0011(3) 0.0011(3) -0.0012(3)
C2 0.0131(15) 0.0230(18) 0.0225(17) -0.0036(14) 0.0040(14) -0.0012(13)
C3 0.0122(15) 0.0201(17) 0.0249(18) -0.0013(14) 0.0060(14) -0.0014(13)
P4 0.0130(4) 0.0161(4) 0.0176(4) -0.0013(3) 0.0000(3) 0.0004(3)
P7 0.0193(4) 0.0220(5) 0.0209(5) 0.0017(4) 0.0050(4) 0.0030(4)
F71 0.089(3) 0.079(2) 0.081(2) 0.043(2) -0.029(2) -0.063(2)
F72 0.0421(15) 0.0596(18) 0.0326(14) 0.0124(13) -0.0011(12) 0.0247(13)
F73 0.0598(17) 0.0567(18) 0.0283(13) 0.0034(12) 0.0142(13) 0.0309(14)
F74 0.105(3) 0.054(2) 0.0484(18) -0.0021(15) -0.0124(18) -0.0446(19)
F75 0.0497(16) 0.068(2) 0.0402(15) 0.0206(14) 0.0134(13) 0.0393(15)
F76 0.090(2) 0.123(3) 0.0377(16) 0.0256(19) 0.0379(17) 0.066(2)

loop_
_atom_type_symbol
_atom_type_description
_atom_type_scat_dispersion_real
_atom_type_scat_dispersion_imag
_atom_type_scat_source
C C 0.0033 0.0016 'International Tables Vol C Tables 4.2.6.8 and 6.1.1.4'
H H 0.0000 0.0000 'International Tables Vol C Tables 4.2.6.8 and 6.1.1.4'
F F 0.0171 0.0103 'International Tables Vol C Tables 4.2.6.8 and 6.1.1.4'
Ni Ni 0.3393 1.1124 'International Tables Vol C Tables 4.2.6.8 and 6.1.1.4'
O O 0.0106 0.0060 'International Tables Vol C Tables 4.2.6.8 and 6.1.1.4'
P P 0.1023 0.0942 'International Tables Vol C Tables 4.2.6.8 and 6.1.1.4'
S S 0.1246 0.1234 'International Tables Vol C Tables 4.2.6.8 and 6.1.1.4'

loop_
_geom_angle_atom_site_label_1
_geom_angle_atom_site_label_2
_geom_angle_atom_site_label_3
_geom_angle
_geom_angle_site_symmetry_1
_geom_angle_site_symmetry_3
_geom_angle_publ_flag
O11 Ni1 S15 98.43(8) . . ?
O11 Ni1 P1 171.56(8) . . ?
S15 Ni1 P1 88.80(4) . . ?
O11 Ni1 P4 88.81(8) . . ?
S15 Ni1 P4 171.82(4) . . ?
P1 Ni1 P4 84.29(4) . . ?
C12 O11 Ni1 133.1(2) . . ?
O11 C12 C13 125.1(3) . . ?
O11 C12 C21 114.2(3) . . ?
C13 C12 C21 120.7(3) . . ?
C14 C13 C12 126.4(3) . . ?
C14 C13 H13 116.8 . . ?
C12 C13 H13 116.8 . . ?
C13 C14 S15 128.5(3) . . ?
C13 C14 S16 114.2(3) . . ?
S15 C14 S16 117.2(2) . . ?
C14 S15 Ni1 108.26(13) . . ?
C14 S16 C17 105.38(18) . . ?
S16 C17 H17A 109.5 . . ?
S16 C17 H17B 109.5 . . ?
H17A C17 H17B 109.5 . . ?
S16 C17 H17C 109.5 . . ?
H17A C17 H17C 109.5 . . ?
H17B C17 H17C 109.5 . . ?
C26 C21 C22 117.8(4) . . ?
C26 C21 C12 123.5(4) . . ?
C22 C21 C12 118.6(3) . . ?
C23 C22 C21 121.5(4) . . ?
C23 C22 H22 119.2 . . ?
C21 C22 H22 119.2 . . ?
C22 C23 C24 119.6(4) . . ?
C22 C23 H23 120.2 . . ?
C24 C23 H23 120.2 . . ?
O27 C24 C23 115.1(4) . . ?
O27 C24 C25 124.0(4) . . ?
C23 C24 C25 120.9(4) . . ?
C24 C25 C26 118.5(4) . . ?
C24 C25 H25 120.7 . . ?
C26 C25 H25 120.7 . . ?
C21 C26 C25 121.7(4) . . ?
C21 C26 H26 119.2 . . ?
C25 C26 H26 119.2 . . ?
C24 O27 C28 117.8(3) . . ?
O27 C28 H28A 109.5 . . ?
O27 C28 H28B 109.5 . . ?
H28A C28 H28B 109.5 . . ?
O27 C28 H28C 109.5 . . ?
H28A C28 H28C 109.5 . . ?
H28B C28 H28C 109.5 . . ?
C32 C31 C36 119.6(3) . . ?
C32 C31 P1 121.2(3) . . ?
C36 C31 P1 118.6(3) . . ?
C31 C32 C33 119.9(3) . . ?
C31 C32 H32 120.1 . . ?
C33 C32 H32 120.1 . . ?
C34 C33 C32 120.5(3) . . ?
C34 C33 H33 119.7 . . ?
C32 C33 H33 119.7 . . ?
C33 C34 C35 119.6(3) . . ?
C33 C34 H34 120.2 . . ?
C35 C34 H34 120.2 . . ?
C34 C35 C36 120.8(4) . . ?
C34 C35 H35 119.6 . . ?
C36 C35 H35 119.6 . . ?
C35 C36 C31 119.5(4) . . ?
C35 C36 H36 120.2 . . ?
C31 C36 H36 120.2 . . ?
C42 C41 C46 119.1(3) . . ?
C42 C41 P1 118.8(3) . . ?
C46 C41 P1 122.1(3) . . ?
C43 C42 C41 120.3(4) . . ?
C43 C42 H42 119.8 . . ?
C41 C42 H42 119.8 . . ?
C44 C43 C42 120.0(4) . . ?
C44 C43 H43 120.0 . . ?
C42 C43 H43 120.0 . . ?
C43 C44 C45 120.2(4) . . ?
C43 C44 H44 119.9 . . ?
C45 C44 H44 119.9 . . ?
C44 C45 C46 120.1(4) . . ?
C44 C45 H45 119.9 . . ?
C46 C45 H45 119.9 . . ?
C45 C46 C41 120.3(4) . . ?
C45 C46 H46 119.9 . . ?
C41 C46 H46 119.9 . . ?
C52 C51 C56 119.4(3) . . ?
C52 C51 P4 120.7(3) . . ?
C56 C51 P4 119.9(3) . . ?
C53 C52 C51 120.0(4) . . ?
C53 C52 H52 120.0 . . ?
C51 C52 H52 120.0 . . ?
C54 C53 C52 120.0(4) . . ?
C54 C53 H53 120.0 . . ?
C52 C53 H53 120.0 . . ?
C53 C54 C55 120.0(4) . . ?
C53 C54 H54 120.0 . . ?
C55 C54 H54 120.0 . . ?
C54 C55 C56 120.4(4) . . ?
C54 C55 H55 119.8 . . ?
C56 C55 H55 119.8 . . ?
C55 C56 C51 120.0(4) . . ?
C55 C56 H56 120.0 . . ?
C51 C56 H56 120.0 . . ?
C66 C61 C62 119.2(3) . . ?
C66 C61 P4 121.7(3) . . ?
C62 C61 P4 119.1(3) . . ?
C63 C62 C61 120.5(3) . . ?
C63 C62 H62 119.7 . . ?
C61 C62 H62 119.7 . . ?
C64 C63 C62 119.9(4) . . ?
C64 C63 H63 120.1 . . ?
C62 C63 H63 120.1 . . ?
C63 C64 C65 120.0(4) . . ?
C63 C64 H64 120.0 . . ?
C65 C64 H64 120.0 . . ?
C64 C65 C66 120.3(4) . . ?
C64 C65 H65 119.9 . . ?
C66 C65 H65 119.9 . . ?
C61 C66 C65 120.1(4) . . ?
C61 C66 H66 120.0 . . ?
C65 C66 H66 120.0 . . ?
C31 P1 C41 107.40(16) . . ?
C31 P1 C2 109.03(16) . . ?
C41 P1 C2 106.86(16) . . ?
C31 P1 Ni1 117.10(11) . . ?
C41 P1 Ni1 108.35(12) . . ?
C2 P1 Ni1 107.66(12) . . ?
C3 C2 P1 107.5(2) . . ?
C3 C2 H2A 110.2 . . ?
P1 C2 H2A 110.2 . . ?
C3 C2 H2B 110.2 . . ?
P1 C2 H2B 110.2 . . ?
H2A C2 H2B 108.5 . . ?
C2 C3 P4 109.5(2) . . ?
C2 C3 H3A 109.8 . . ?
P4 C3 H3A 109.8 . . ?
C2 C3 H3B 109.8 . . ?
P4 C3 H3B 109.8 . . ?
H3A C3 H3B 108.2 . . ?
C51 P4 C61 106.29(16) . . ?
C51 P4 C3 105.30(17) . . ?
C61 P4 C3 105.46(16) . . ?
C51 P4 Ni1 114.38(12) . . ?
C61 P4 Ni1 113.99(11) . . ?
C3 P4 Ni1 110.67(11) . . ?
F71 P7 F76 90.6(2) . . ?
F71 P7 F72 90.77(18) . . ?
F76 P7 F72 89.54(15) . . ?
F71 P7 F74 178.6(2) . . ?
F76 P7 F74 90.6(2) . . ?
F72 P7 F74 89.88(18) . . ?
F71 P7 F73 90.1(2) . . ?
F76 P7 F73 178.56(18) . . ?
F72 P7 F73 91.70(14) . . ?
F74 P7 F73 88.67(18) . . ?
F71 P7 F75 89.32(18) . . ?
F76 P7 F75 90.52(15) . . ?
F72 P7 F75 179.9(2) . . ?
F74 P7 F75 90.03(18) . . ?
F73 P7 F75 88.24(14) . . ?

loop_
_geom_bond_atom_site_label_1
_geom_bond_atom_site_label_2
_geom_bond_distance
_geom_bond_site_symmetry_2
_geom_bond_publ_flag
Ni1 O11 1.866(2) . ?
Ni1 S15 2.1476(9) . ?
Ni1 P1 2.1573(9) . ?
Ni1 P4 2.2017(9) . ?
O11 C12 1.282(4) . ?
C12 C13 1.403(5) . ?
C12 C21 1.489(5) . ?
C13 C14 1.382(5) . ?
C13 H13 0.9300 . ?
C14 S15 1.699(4) . ?
C14 S16 1.750(4) . ?
S16 C17 1.796(4) . ?
C17 H17A 0.9600 . ?
C17 H17B 0.9600 . ?
C17 H17C 0.9600 . ?
C21 C26 1.372(5) . ?
C21 C22 1.405(5) . ?
C22 C23 1.380(5) . ?
C22 H22 0.9300 . ?
C23 C24 1.383(6) . ?
C23 H23 0.9300 . ?
C24 O27 1.372(5) . ?
C24 C25 1.379(6) . ?
C25 C26 1.417(5) . ?
C25 H25 0.9300 . ?
C26 H26 0.9300 . ?
O27 C28 1.403(5) . ?
C28 H28A 0.9600 . ?
C28 H28B 0.9600 . ?
C28 H28C 0.9600 . ?
C31 C32 1.383(5) . ?
C31 C36 1.396(5) . ?
C31 P1 1.801(3) . ?
C32 C33 1.386(5) . ?
C32 H32 0.9300 . ?
C33 C34 1.374(5) . ?
C33 H33 0.9300 . ?
C34 C35 1.379(5) . ?
C34 H34 0.9300 . ?
C35 C36 1.380(5) . ?
C35 H35 0.9300 . ?
C36 H36 0.9300 . ?
C41 C42 1.385(5) . ?
C41 C46 1.388(5) . ?
C41 P1 1.811(3) . ?
C42 C43 1.386(6) . ?
C42 H42 0.9300 . ?
C43 C44 1.376(6) . ?
C43 H43 0.9300 . ?
C44 C45 1.372(6) . ?
C44 H44 0.9300 . ?
C45 C46 1.386(5) . ?
C45 H45 0.9300 . ?
C46 H46 0.9300 . ?
C51 C52 1.392(5) . ?
C51 C56 1.391(5) . ?
C51 P4 1.810(3) . ?
C52 C53 1.391(5) . ?
C52 H52 0.9300 . ?
C53 C54 1.380(6) . ?
C53 H53 0.9300 . ?
C54 C55 1.380(6) . ?
C54 H54 0.9300 . ?
C55 C56 1.383(5) . ?
C55 H55 0.9300 . ?
C56 H56 0.9300 . ?
C61 C66 1.381(5) . ?
C61 C62 1.397(5) . ?
C61 P4 1.817(4) . ?
C62 C63 1.387(5) . ?
C62 H62 0.9300 . ?
C63 C64 1.380(6) . ?
C63 H63 0.9300 . ?
C64 C65 1.380(6) . ?
C64 H64 0.9300 . ?
C65 C66 1.397(5) . ?
C65 H65 0.9300 . ?
C66 H66 0.9300 . ?
P1 C2 1.823(3) . ?
C2 C3 1.531(5) . ?
C2 H2A 0.9700 . ?
C2 H2B 0.9700 . ?
C3 P4 1.847(3) . ?
C3 H3A 0.9700 . ?
C3 H3B 0.9700 . ?
P7 F71 1.569(3) . ?
P7 F76 1.578(3) . ?
P7 F72 1.585(2) . ?
P7 F74 1.584(3) . ?
P7 F73 1.588(3) . ?
P7 F75 1.605(3) . ?

loop_
_geom_hbond_atom_site_label_D
_geom_hbond_atom_site_label_H
_geom_hbond_atom_site_label_A
_geom_hbond_distance_DH
_geom_hbond_distance_HA
_geom_hbond_distance_DA
_geom_hbond_angle_DHA
_geom_hbond_site_symmetry_A
C17 H17B F71 0.96 2.60 3.512(5) 159.2 1_655
C17 H17C F74 0.96 2.61 3.558(5) 168.7 2_646
C28 H28B F74 0.96 2.52 3.433(6) 158.0 4_575
C36 H36 F73 0.93 2.36 3.265(5) 165.8 .
C52 H52 O11 0.93 2.65 3.337(5) 131.4 .
C56 H56 O27 0.93 2.66 3.375(5) 134.2 3_566
C62 H62 F73 0.93 2.64 3.539(4) 163.2 .
C2 H2A F75 0.97 2.47 3.207(4) 132.4 2_546
C2 H2B F73 0.97 2.50 3.441(5) 163.5 .
C3 H3B F76 0.97 2.51 3.383(5) 149.8 2_546
